data_4063555
loop_
_publ_author_name
'Gott, Andrew L.'
'Piers, Warren E.'
'Dutton, Jason L.'
'McDonald, Robert'
'Parvez, Masood'

_publ_section_title
;
 Dimerization of Ethylene by Palladium Complexes Containing Bidentate
 Trifluoroborate-Functionalized Phosphine Ligands
;
_journal_issue 16
_journal_name_full Organometallics
_journal_page_first 4236
_journal_paper_doi 10.1021/om2004095
_journal_volume 30
_journal_year 2011
_chemical_formula_moiety 'C25 H33 B F3 N2 P Pd'
_chemical_formula_sum 'C25 H33 B F3 N2 P Pd'
_chemical_formula_weight 566.71
_chemical_name_common 'in paper 6a'
_chemical_name_systematic
; 

 ? 

;
_space_group_IT_number 14
_symmetry_cell_setting monoclinic
_symmetry_space_group_name_Hall '-P 2yn'
_symmetry_space_group_name_H-M 'P 1 21/n 1'
_atom_sites_solution_hydrogens geom
_atom_sites_solution_primary direct
_atom_sites_solution_secondary difmap
_audit_creation_method SHELXL-97
_cell_angle_alpha 90.00
_cell_angle_beta 99.2059(11)
_cell_angle_gamma 90.00
_cell_formula_units_Z 4
_cell_length_a 8.6824(7)
_cell_length_b 17.6813(14)
_cell_length_c 16.3563(13)
_cell_measurement_reflns_used 5639
_cell_measurement_temperature 173(2)
_cell_measurement_theta_max 24.38
_cell_measurement_theta_min 2.30
_cell_volume 2478.6(3)
_computing_cell_refinement 'Bruker SAINT'
_computing_data_collection 'Bruker APEX2'
_computing_data_reduction 'Bruker SAINT'
_computing_molecular_graphics 'Bruker SHELXTL'
_computing_publication_material 'Bruker SHELXTL'
_computing_structure_refinement 'SHELXL-97 (Sheldrick, 2008)'
_computing_structure_solution 'DIRDIF-2008 (Beurskens et al., 2008)'
_diffrn_ambient_temperature 173(2)
_diffrn_measured_fraction_theta_full 0.999
_diffrn_measured_fraction_theta_max 0.999
_diffrn_measurement_device_type 'Bruker APEX-II CCD'
_diffrn_measurement_method '\w scans'
_diffrn_radiation_monochromator graphite
_diffrn_radiation_source 'fine-focus sealed tube'
_diffrn_radiation_type MoK\a
_diffrn_radiation_wavelength 0.71073
_diffrn_reflns_av_R_equivalents 0.0509
_diffrn_reflns_av_sigmaI/netI 0.0396
_diffrn_reflns_limit_h_max 10
_diffrn_reflns_limit_h_min -10
_diffrn_reflns_limit_k_max 22
_diffrn_reflns_limit_k_min -22
_diffrn_reflns_limit_l_max 20
_diffrn_reflns_limit_l_min -20
_diffrn_reflns_number 19516
_diffrn_reflns_theta_full 26.40
_diffrn_reflns_theta_max 26.40
_diffrn_reflns_theta_min 1.71
_exptl_absorpt_coefficient_mu 0.852
_exptl_absorpt_correction_T_max 0.9570
_exptl_absorpt_correction_T_min 0.8102
_exptl_absorpt_correction_type integration
_exptl_absorpt_process_details 'SADABS (Sheldrick, 2008)'
_exptl_crystal_colour colourless
_exptl_crystal_density_diffrn 1.519
_exptl_crystal_density_method 'not measured'
_exptl_crystal_description prism
_exptl_crystal_F_000 1160
_exptl_crystal_size_max 0.26
_exptl_crystal_size_mid 0.07
_exptl_crystal_size_min 0.05
_refine_diff_density_max 0.426
_refine_diff_density_min -0.364
_refine_diff_density_rms 0.075
_refine_ls_extinction_method none
_refine_ls_goodness_of_fit_ref 1.037
_refine_ls_hydrogen_treatment constr
_refine_ls_matrix_type full
_refine_ls_number_parameters 299
_refine_ls_number_reflns 5073
_refine_ls_number_restraints 0
_refine_ls_restrained_S_all 1.037
_refine_ls_R_factor_all 0.0482
_refine_ls_R_factor_gt 0.0306
_refine_ls_shift/su_max 0.001
_refine_ls_shift/su_mean 0.000
_refine_ls_structure_factor_coef Fsqd
_refine_ls_weighting_details 'calc w=1/[\s^2^(Fo^2^)+(0.0319P)^2^+0.7905P] where P=(Fo^2^+2Fc^2^)/3'
_refine_ls_weighting_scheme calc
_refine_ls_wR_factor_gt 0.0650
_refine_ls_wR_factor_ref 0.0712
_reflns_number_gt 3984
_reflns_number_total 5073
_reflns_threshold_expression I>2\s(I)
_cod_data_source_file om2004095_si_001.cif
_cod_data_source_block alg379
_cod_depositor_comments
;
The following automatic conversions were performed:

'_symmetry_cell_setting' value 'Monoclinic' changed to 'monoclinic'
according to the built-in table from CIF Core dictionary named
'cif_core.dic' version 2.4.1 from 2010-06-29.

Automatic conversion script
Id: cif_fix_values 1715 2011-07-08 13:25:40Z adriana 
;
_cod_original_sg_symbol_H-M 'P 21/n'
_cod_database_code 4063555

loop_
_symmetry_equiv_pos_as_xyz
'x, y, z'
'-x+1/2, y+1/2, -z+1/2'
'-x, -y, -z'
'x-1/2, -y-1/2, z-1/2'

loop_
_atom_site_label
_atom_site_type_symbol
_atom_site_fract_x
_atom_site_fract_y
_atom_site_fract_z
_atom_site_U_iso_or_equiv
_atom_site_adp_type
_atom_site_occupancy
_atom_site_symmetry_multiplicity
_atom_site_calc_flag
_atom_site_refinement_flags
Pd1 Pd 0.24126(2) 0.158066(12) 0.458380(13) 0.02088(7) Uani 1 1 d .
P1 P 0.36144(8) 0.23791(4) 0.55433(4) 0.02265(16) Uani 1 1 d .
F1 F 0.2896(3) 0.02140(13) 0.62322(16) 0.0816(8) Uani 1 1 d .
F2 F 0.2354(2) 0.06222(12) 0.74471(11) 0.0535(5) Uani 1 1 d .
F3 F 0.1530(2) 0.12779(13) 0.62925(15) 0.0716(7) Uani 1 1 d .
N1 N 0.1518(3) 0.07587(13) 0.36317(14) 0.0255(5) Uani 1 1 d .
N2 N -0.0083(3) 0.19393(13) 0.43928(14) 0.0244(5) Uani 1 1 d .
C1 C 0.4609(3) 0.11335(18) 0.46637(19) 0.0343(7) Uani 1 1 d .
H1A H 0.4691 0.0680 0.5013 0.051 Uiso 1 1 calc R
H1B H 0.5380 0.1508 0.4908 0.051 Uiso 1 1 calc R
H1C H 0.4805 0.0998 0.4109 0.051 Uiso 1 1 calc R
C2 C -0.0110(3) 0.09865(17) 0.32932(18) 0.0311(7) Uani 1 1 d .
H2A H -0.0689 0.0545 0.3028 0.037 Uiso 1 1 calc R
H2B H -0.0095 0.1381 0.2865 0.037 Uiso 1 1 calc R
C3 C -0.0922(3) 0.12841(18) 0.39672(18) 0.0313(7) Uani 1 1 d .
H3A H -0.1996 0.1439 0.3728 0.038 Uiso 1 1 calc R
H3B H -0.0996 0.0878 0.4375 0.038 Uiso 1 1 calc R
C4 C 0.1520(4) 0.00019(17) 0.4017(2) 0.0402(8) Uani 1 1 d .
H4A H 0.0949 0.0023 0.4487 0.048 Uiso 1 1 calc R
H4B H 0.2598 -0.0157 0.4212 0.048 Uiso 1 1 calc R
H4C H 0.1015 -0.0362 0.3608 0.048 Uiso 1 1 calc R
C5 C 0.2397(4) 0.07043(19) 0.29283(19) 0.0382(8) Uani 1 1 d .
H5A H 0.2405 0.1199 0.2659 0.046 Uiso 1 1 calc R
H5B H 0.1895 0.0332 0.2528 0.046 Uiso 1 1 calc R
H5C H 0.3471 0.0546 0.3133 0.046 Uiso 1 1 calc R
C6 C -0.0854(3) 0.21199(18) 0.51151(17) 0.0312(7) Uani 1 1 d .
H6A H -0.0327 0.2551 0.5416 0.037 Uiso 1 1 calc R
H6B H -0.0795 0.1680 0.5484 0.037 Uiso 1 1 calc R
H6C H -0.1951 0.2248 0.4923 0.037 Uiso 1 1 calc R
C7 C -0.0244(3) 0.26052(17) 0.38366(18) 0.0323(7) Uani 1 1 d .
H7A H 0.0262 0.2500 0.3354 0.039 Uiso 1 1 calc R
H7B H 0.0253 0.3045 0.4135 0.039 Uiso 1 1 calc R
H7C H -0.1353 0.2712 0.3652 0.039 Uiso 1 1 calc R
C11 C 0.4920(3) 0.19315(16) 0.64083(17) 0.0250(6) Uani 1 1 d .
C12 C 0.4407(3) 0.13158(16) 0.68528(17) 0.0263(6) Uani 1 1 d .
C13 C 0.5521(4) 0.10266(17) 0.74935(19) 0.0340(7) Uani 1 1 d .
H13 H 0.5211 0.0627 0.7820 0.041 Uiso 1 1 calc R
C14 C 0.7029(4) 0.12839(18) 0.76791(19) 0.0359(8) Uani 1 1 d .
H14 H 0.7733 0.1063 0.8118 0.043 Uiso 1 1 calc R
C15 C 0.7508(4) 0.18664(18) 0.72202(19) 0.0348(7) Uani 1 1 d .
H15 H 0.8555 0.2042 0.7331 0.042 Uiso 1 1 calc R
C16 C 0.6456(3) 0.21924(17) 0.65979(18) 0.0298(7) Uani 1 1 d .
H16 H 0.6783 0.2603 0.6292 0.036 Uiso 1 1 calc R
C21 C 0.4803(3) 0.30667(16) 0.50785(18) 0.0259(6) Uani 1 1 d .
C22 C 0.5459(4) 0.37000(18) 0.5519(2) 0.0350(7) Uani 1 1 d .
H22 H 0.5333 0.3767 0.6081 0.042 Uiso 1 1 calc R
C23 C 0.6290(4) 0.42295(19) 0.5141(2) 0.0442(9) Uani 1 1 d .
H23 H 0.6732 0.4656 0.5445 0.053 Uiso 1 1 calc R
C24 C 0.6478(4) 0.41394(19) 0.4323(2) 0.0429(9) Uani 1 1 d .
H24 H 0.7050 0.4502 0.4065 0.051 Uiso 1 1 calc R
C25 C 0.5834(3) 0.35228(18) 0.3882(2) 0.0360(8) Uani 1 1 d .
H25 H 0.5959 0.3461 0.3320 0.043 Uiso 1 1 calc R
C26 C 0.5006(3) 0.29928(17) 0.42563(18) 0.0292(7) Uani 1 1 d .
H26 H 0.4567 0.2569 0.3945 0.035 Uiso 1 1 calc R
C31 C 0.2396(3) 0.30331(16) 0.60342(17) 0.0254(6) Uani 1 1 d .
C32 C 0.1971(3) 0.28830(18) 0.68021(18) 0.0316(7) Uani 1 1 d .
H32 H 0.2381 0.2452 0.7109 0.038 Uiso 1 1 calc R
C33 C 0.0952(4) 0.3360(2) 0.7119(2) 0.0412(8) Uani 1 1 d .
H33 H 0.0663 0.3256 0.7644 0.049 Uiso 1 1 calc R
C34 C 0.0357(4) 0.3985(2) 0.6680(2) 0.0507(10) Uani 1 1 d .
H34 H -0.0351 0.4308 0.6899 0.061 Uiso 1 1 calc R
C35 C 0.0779(4) 0.41429(19) 0.5930(2) 0.0478(9) Uani 1 1 d .
H35 H 0.0374 0.4579 0.5631 0.057 Uiso 1 1 calc R
C36 C 0.1795(4) 0.36700(17) 0.5603(2) 0.0342(7) Uani 1 1 d .
H36 H 0.2083 0.3783 0.5080 0.041 Uiso 1 1 calc R
B1 B 0.2762(4) 0.0858(2) 0.6694(2) 0.0320(8) Uani 1 1 d .

loop_
_atom_site_aniso_label
_atom_site_aniso_U_11
_atom_site_aniso_U_22
_atom_site_aniso_U_33
_atom_site_aniso_U_23
_atom_site_aniso_U_13
_atom_site_aniso_U_12
Pd1 0.01732(11) 0.02224(12) 0.02304(11) -0.00171(10) 0.00313(8) 0.00006(9)
P1 0.0189(4) 0.0239(4) 0.0250(4) -0.0017(3) 0.0029(3) -0.0005(3)
F1 0.0866(18) 0.0664(16) 0.105(2) -0.0539(15) 0.0546(15) -0.0475(14)
F2 0.0483(12) 0.0771(15) 0.0363(11) 0.0086(10) 0.0104(9) -0.0157(11)
F3 0.0366(12) 0.0700(15) 0.0981(18) 0.0434(14) -0.0198(12) -0.0224(11)
N1 0.0271(13) 0.0243(13) 0.0260(13) -0.0021(10) 0.0070(10) -0.0023(10)
N2 0.0193(12) 0.0294(13) 0.0245(13) 0.0000(10) 0.0033(10) -0.0011(10)
C1 0.0254(16) 0.0333(18) 0.0434(19) -0.0114(15) 0.0035(14) 0.0051(13)
C2 0.0287(16) 0.0325(17) 0.0307(16) -0.0036(13) 0.0002(13) -0.0046(13)
C3 0.0206(15) 0.0387(18) 0.0336(17) -0.0012(14) 0.0016(12) -0.0041(13)
C4 0.046(2) 0.0269(17) 0.047(2) 0.0015(15) 0.0075(16) -0.0039(15)
C5 0.0422(19) 0.0396(19) 0.0346(18) -0.0081(15) 0.0120(15) -0.0021(16)
C6 0.0210(15) 0.0449(19) 0.0286(16) -0.0007(14) 0.0064(12) 0.0031(14)
C7 0.0305(17) 0.0337(18) 0.0319(17) 0.0018(14) 0.0022(13) 0.0048(14)
C11 0.0247(15) 0.0254(15) 0.0242(15) -0.0046(12) 0.0016(12) 0.0015(12)
C12 0.0306(16) 0.0221(14) 0.0259(15) -0.0056(12) 0.0031(12) 0.0029(12)
C13 0.0409(19) 0.0240(16) 0.0348(17) -0.0021(13) -0.0008(14) 0.0033(14)
C14 0.0346(18) 0.0330(17) 0.0352(18) -0.0031(14) -0.0097(14) 0.0089(15)
C15 0.0228(16) 0.0372(18) 0.0414(19) -0.0101(15) -0.0041(14) 0.0005(13)
C16 0.0248(16) 0.0341(18) 0.0301(16) -0.0028(13) 0.0029(13) -0.0013(13)
C21 0.0172(14) 0.0279(16) 0.0319(16) 0.0012(13) 0.0019(12) 0.0002(12)
C22 0.0324(18) 0.0323(17) 0.0402(18) -0.0037(14) 0.0054(14) -0.0042(14)
C23 0.0343(19) 0.0318(19) 0.066(2) -0.0027(17) 0.0069(17) -0.0098(15)
C24 0.0272(17) 0.042(2) 0.061(2) 0.0171(18) 0.0108(16) -0.0029(15)
C25 0.0257(16) 0.045(2) 0.0375(18) 0.0110(15) 0.0064(13) 0.0019(15)
C26 0.0211(15) 0.0305(17) 0.0351(17) 0.0021(13) 0.0014(13) 0.0038(13)
C31 0.0189(14) 0.0263(16) 0.0305(16) -0.0080(13) 0.0028(12) -0.0037(12)
C32 0.0251(16) 0.0386(18) 0.0302(17) -0.0041(14) 0.0013(13) -0.0024(14)
C33 0.0343(18) 0.055(2) 0.0378(18) -0.0150(17) 0.0158(14) -0.0067(17)
C34 0.047(2) 0.036(2) 0.076(3) -0.0160(19) 0.032(2) 0.0008(17)
C35 0.044(2) 0.0267(18) 0.078(3) 0.0047(17) 0.0250(19) 0.0057(15)
C36 0.0318(17) 0.0301(17) 0.0433(19) 0.0011(14) 0.0142(14) 0.0016(14)
B1 0.038(2) 0.030(2) 0.0275(18) 0.0015(15) 0.0021(15) -0.0077(16)

loop_
_atom_type_symbol
_atom_type_description
_atom_type_scat_dispersion_real
_atom_type_scat_dispersion_imag
_atom_type_scat_source
C C 0.0033 0.0016 'International Tables Vol C Tables 4.2.6.8 and 6.1.1.4'
H H 0.0000 0.0000 'International Tables Vol C Tables 4.2.6.8 and 6.1.1.4'
B B 0.0013 0.0007 'International Tables Vol C Tables 4.2.6.8 and 6.1.1.4'
N N 0.0061 0.0033 'International Tables Vol C Tables 4.2.6.8 and 6.1.1.4'
F F 0.0171 0.0103 'International Tables Vol C Tables 4.2.6.8 and 6.1.1.4'
P P 0.1023 0.0942 'International Tables Vol C Tables 4.2.6.8 and 6.1.1.4'
Pd Pd -0.9988 1.0072 'International Tables Vol C Tables 4.2.6.8 and 6.1.1.4'

loop_
_geom_angle_atom_site_label_1
_geom_angle_atom_site_label_2
_geom_angle_atom_site_label_3
_geom_angle
C1 Pd1 N1 90.56(10)
C1 Pd1 N2 172.57(10)
N1 Pd1 N2 82.10(8)
C1 Pd1 P1 82.77(9)
N1 Pd1 P1 173.21(6)
N2 Pd1 P1 104.60(6)
C21 P1 C31 99.50(13)
C21 P1 C11 106.54(13)
C31 P1 C11 105.14(13)
C21 P1 Pd1 110.90(10)
C31 P1 Pd1 117.82(9)
C11 P1 Pd1 115.29(9)
C4 N1 C5 107.9(2)
C4 N1 C2 109.8(2)
C5 N1 C2 107.8(2)
C4 N1 Pd1 108.82(18)
C5 N1 Pd1 115.42(18)
C2 N1 Pd1 107.07(16)
C7 N2 C3 110.0(2)
C7 N2 C6 107.9(2)
C3 N2 C6 107.0(2)
C7 N2 Pd1 107.83(16)
C3 N2 Pd1 103.72(17)
C6 N2 Pd1 120.13(17)
N1 C2 C3 110.6(2)
N2 C3 C2 111.5(2)
C16 C11 C12 120.4(3)
C16 C11 P1 118.4(2)
C12 C11 P1 121.2(2)
C13 C12 C11 115.3(3)
C13 C12 B1 114.9(3)
C11 C12 B1 129.7(3)
C14 C13 C12 124.2(3)
C13 C14 C15 119.2(3)
C14 C15 C16 119.5(3)
C15 C16 C11 121.4(3)
C26 C21 C22 117.9(3)
C26 C21 P1 120.3(2)
C22 C21 P1 121.6(2)
C23 C22 C21 120.5(3)
C24 C23 C22 120.3(3)
C25 C24 C23 119.8(3)
C24 C25 C26 120.1(3)
C25 C26 C21 121.3(3)
C36 C31 C32 118.8(3)
C36 C31 P1 119.1(2)
C32 C31 P1 122.0(2)
C33 C32 C31 120.1(3)
C34 C33 C32 120.3(3)
C35 C34 C33 120.1(3)
C34 C35 C36 120.2(3)
C35 C36 C31 120.4(3)
F3 B1 F1 108.1(3)
F3 B1 F2 107.0(3)
F1 B1 F2 107.0(3)
F3 B1 C12 113.7(3)
F1 B1 C12 110.4(3)
F2 B1 C12 110.3(3)

loop_
_geom_bond_atom_site_label_1
_geom_bond_atom_site_label_2
_geom_bond_distance
Pd1 C1 2.049(3)
Pd1 N1 2.180(2)
Pd1 N2 2.231(2)
Pd1 P1 2.2407(7)
P1 C21 1.836(3)
P1 C31 1.836(3)
P1 C11 1.844(3)
F1 B1 1.381(4)
F2 B1 1.399(4)
F3 B1 1.379(4)
N1 C4 1.479(4)
N1 C5 1.482(3)
N1 C2 1.489(4)
N2 C7 1.481(4)
N2 C3 1.482(4)
N2 C6 1.483(3)
C2 C3 1.496(4)
C11 C16 1.399(4)
C11 C12 1.420(4)
C12 C13 1.404(4)
C12 B1 1.627(4)
C13 C14 1.374(4)
C14 C15 1.377(4)
C15 C16 1.380(4)
C21 C26 1.390(4)
C21 C22 1.402(4)
C22 C23 1.387(4)
C23 C24 1.383(5)
C24 C25 1.375(5)
C25 C26 1.382(4)
C31 C36 1.386(4)
C31 C32 1.390(4)
C32 C33 1.382(4)
C33 C34 1.372(5)
C34 C35 1.365(5)
C35 C36 1.384(4)

loop_
_geom_torsion_atom_site_label_1
_geom_torsion_atom_site_label_2
_geom_torsion_atom_site_label_3
_geom_torsion_atom_site_label_4
_geom_torsion
C1 Pd1 P1 C21 74.23(13)
N1 Pd1 P1 C21 63.6(5)
N2 Pd1 P1 C21 -106.80(11)
C1 Pd1 P1 C31 -172.11(14)
N1 Pd1 P1 C31 177.3(5)
N2 Pd1 P1 C31 6.86(13)
C1 Pd1 P1 C11 -46.94(14)
N1 Pd1 P1 C11 -57.5(5)
N2 Pd1 P1 C11 132.03(11)
C1 Pd1 N1 C4 70.5(2)
N2 Pd1 N1 C4 -108.39(19)
P1 Pd1 N1 C4 81.0(6)
C1 Pd1 N1 C5 -50.9(2)
N2 Pd1 N1 C5 130.2(2)
P1 Pd1 N1 C5 -40.4(6)
C1 Pd1 N1 C2 -170.89(19)
N2 Pd1 N1 C2 10.27(17)
P1 Pd1 N1 C2 -160.4(4)
C1 Pd1 N2 C7 -107.9(8)
N1 Pd1 N2 C7 -98.87(18)
P1 Pd1 N2 C7 79.99(17)
C1 Pd1 N2 C3 8.7(9)
N1 Pd1 N2 C3 17.76(16)
P1 Pd1 N2 C3 -163.37(15)
C1 Pd1 N2 C6 128.0(8)
N1 Pd1 N2 C6 137.0(2)
P1 Pd1 N2 C6 -44.1(2)
C4 N1 C2 C3 80.4(3)
C5 N1 C2 C3 -162.4(2)
Pd1 N1 C2 C3 -37.6(3)
C7 N2 C3 C2 70.7(3)
C6 N2 C3 C2 -172.4(2)
Pd1 N2 C3 C2 -44.4(3)
N1 C2 C3 N2 58.2(3)
C21 P1 C11 C16 3.7(3)
C31 P1 C11 C16 -101.3(2)
Pd1 P1 C11 C16 127.2(2)
C21 P1 C11 C12 -173.8(2)
C31 P1 C11 C12 81.2(2)
Pd1 P1 C11 C12 -50.3(2)
C16 C11 C12 C13 2.3(4)
P1 C11 C12 C13 179.7(2)
C16 C11 C12 B1 -173.1(3)
P1 C11 C12 B1 4.3(4)
C11 C12 C13 C14 -2.4(4)
B1 C12 C13 C14 173.7(3)
C12 C13 C14 C15 0.5(5)
C13 C14 C15 C16 1.6(5)
C14 C15 C16 C11 -1.6(5)
C12 C11 C16 C15 -0.5(4)
P1 C11 C16 C15 -177.9(2)
C31 P1 C21 C26 -132.0(2)
C11 P1 C21 C26 118.9(2)
Pd1 P1 C21 C26 -7.3(3)
C31 P1 C21 C22 44.5(3)
C11 P1 C21 C22 -64.6(3)
Pd1 P1 C21 C22 169.2(2)
C26 C21 C22 C23 -0.4(4)
P1 C21 C22 C23 -176.9(2)
C21 C22 C23 C24 0.1(5)
C22 C23 C24 C25 0.1(5)
C23 C24 C25 C26 -0.2(5)
C24 C25 C26 C21 0.0(4)
C22 C21 C26 C25 0.3(4)
P1 C21 C26 C25 176.9(2)
C21 P1 C31 C36 42.2(3)
C11 P1 C31 C36 152.4(2)
Pd1 P1 C31 C36 -77.6(2)
C21 P1 C31 C32 -142.2(2)
C11 P1 C31 C32 -32.1(3)
Pd1 P1 C31 C32 98.0(2)
C36 C31 C32 C33 0.7(4)
P1 C31 C32 C33 -174.9(2)
C31 C32 C33 C34 -0.1(5)
C32 C33 C34 C35 -0.7(5)
C33 C34 C35 C36 0.8(6)
C34 C35 C36 C31 -0.2(5)
C32 C31 C36 C35 -0.6(5)
P1 C31 C36 C35 175.1(3)
C13 C12 B1 F3 158.2(3)
C11 C12 B1 F3 -26.3(5)
C13 C12 B1 F1 -80.0(3)
C11 C12 B1 F1 95.4(4)
C13 C12 B1 F2 38.0(4)
C11 C12 B1 F2 -146.6(3)
